data_2212276
loop_
_publ_author_name
'Agata Bia\/lo\'nska'
'Zbigniew Ciunik'
'Edyta Kostrzewa-Sus\/low'
'Jadwiga Dmochowska-G\/ladysz'

_publ_section_title
;
 Disordered 6-hydroxyflavanone
;
_journal_coeditor_code LH2266
_journal_issue 2
_journal_name_full 'Acta Crystallographica Section E'
_journal_page_first o430
_journal_page_last o431
_journal_paper_doi 10.1107/S1600536806054687
_journal_volume 63
_journal_year 2007
_chemical_formula_iupac 'C15 H12 O3'
_chemical_formula_moiety 'C15 H12 O3'
_chemical_formula_sum 'C15 H12 O3'
_chemical_formula_weight 240.25
_chemical_name_systematic
;
6-hydroxyflavanone
;
_space_group_IT_number 14
_symmetry_cell_setting monoclinic
_symmetry_space_group_name_Hall '-P 2ybc'
_symmetry_space_group_name_H-M 'P 1 21/c 1'
_atom_sites_solution_hydrogens geom
_atom_sites_solution_primary direct
_atom_sites_solution_secondary difmap
_audit_creation_method SHELXL-97
_cell_angle_alpha 90.00
_cell_angle_beta 93.34(3)
_cell_angle_gamma 90.00
_cell_formula_units_Z 4
_cell_length_a 5.251(2)
_cell_length_b 21.809(4)
_cell_length_c 10.025(3)
_cell_measurement_reflns_used 6521
_cell_measurement_temperature 100(2)
_cell_measurement_theta_max 28.44
_cell_measurement_theta_min 3.46
_cell_volume 1146.1(6)
_computing_cell_refinement 'CrysAlis RED (Oxford Diffraction, 2001)'
_computing_data_collection 'CrysAlis CCD (Oxford Diffraction, 2001)'
_computing_data_reduction 'CrysAlis RED'
_computing_molecular_graphics 'SHELXTL-NT (Bruker, 1999)'
_computing_publication_material SHELXL97
_computing_structure_refinement 'SHELXL97 (Sheldrick, 1997)'
_computing_structure_solution 'SHELXS97 (Sheldrick, 1997)'
_diffrn_ambient_temperature 100(2)
_diffrn_measured_fraction_theta_full 0.986
_diffrn_measured_fraction_theta_max 0.986
_diffrn_measurement_device_type 'Kuma KM-4-CCD'
_diffrn_measurement_method \w
_diffrn_radiation_monochromator graphite
_diffrn_radiation_source 'fine-focus sealed tube'
_diffrn_radiation_type MoK\a
_diffrn_radiation_wavelength 0.71073
_diffrn_reflns_av_R_equivalents 0.0386
_diffrn_reflns_av_sigmaI/netI 0.0522
_diffrn_reflns_limit_h_max 6
_diffrn_reflns_limit_h_min -6
_diffrn_reflns_limit_k_max 26
_diffrn_reflns_limit_k_min -26
_diffrn_reflns_limit_l_max 12
_diffrn_reflns_limit_l_min -11
_diffrn_reflns_number 7454
_diffrn_reflns_theta_full 26.00
_diffrn_reflns_theta_max 26.00
_diffrn_reflns_theta_min 3.46
_diffrn_standards_number 0
_exptl_absorpt_coefficient_mu 0.097
_exptl_absorpt_correction_type none
_exptl_crystal_colour colourless
_exptl_crystal_density_diffrn 1.392
_exptl_crystal_density_method 'not measured'
_exptl_crystal_description block
_exptl_crystal_F_000 504
_exptl_crystal_size_max 0.20
_exptl_crystal_size_mid 0.20
_exptl_crystal_size_min 0.20
_refine_diff_density_max 0.232
_refine_diff_density_min -0.197
_refine_ls_extinction_method none
_refine_ls_goodness_of_fit_ref 0.912
_refine_ls_hydrogen_treatment constr
_refine_ls_matrix_type full
_refine_ls_number_parameters 180
_refine_ls_number_reflns 2233
_refine_ls_number_restraints 163
_refine_ls_restrained_S_all 0.887
_refine_ls_R_factor_all 0.0713
_refine_ls_R_factor_gt 0.0405
_refine_ls_shift/su_max 0.001
_refine_ls_shift/su_mean 0.000
_refine_ls_structure_factor_coef Fsqd
_refine_ls_weighting_details 'calc w=1/[\s^2^(Fo^2^)+(0.0531P)^2^] where P=(Fo^2^+2Fc^2^)/3'
_refine_ls_weighting_scheme calc
_refine_ls_wR_factor_gt 0.0883
_refine_ls_wR_factor_ref 0.0946
_reflns_number_gt 1456
_reflns_number_total 2233
_reflns_threshold_expression I>2\s(I)
_cod_data_source_file lh2266.cif
_cod_data_source_block I
_cod_original_sg_symbol_H-M 'P 21/c'
_cod_database_code 2212276
_cod_database_fobs_code 2212276

loop_
_symmetry_equiv_pos_as_xyz
'x, y, z'
'-x, y+1/2, -z+1/2'
'-x, -y, -z'
'x, -y-1/2, z-1/2'

loop_
_atom_site_type_symbol
_atom_site_label
_atom_site_fract_x
_atom_site_fract_y
_atom_site_fract_z
_atom_site_U_iso_or_equiv
_atom_site_adp_type
_atom_site_calc_flag
_atom_site_refinement_flags
_atom_site_occupancy
_atom_site_disorder_assembly
_atom_site_disorder_group
O O1 0.3495(2) 0.56939(5) 0.61820(11) 0.0267(3) Uani d . 1 . .
O O2 -0.0853(2) 0.71417(5) 0.73598(11) 0.0248(3) Uani d . 1 . .
O O3 0.5143(2) 0.79817(5) 0.39979(10) 0.0237(3) Uani d . 1 . .
H H3H 0.6575 0.7973 0.3448 0.028 Uiso d . 1 . .
C C3 0.0311(3) 0.60871(7) 0.76399(17) 0.0264(4) Uani d . 1 . .
H H3A 0.1399 0.6076 0.8480 0.032 Uiso calc PR 0.75 A 1
H H3B -0.1471 0.6014 0.7870 0.032 Uiso calc PR 0.75 A 1
H H3C -0.1226 0.5895 0.7284 0.032 Uiso d PR 0.25 A 2
H H3D 0.0168 0.6134 0.8585 0.032 Uiso d PR 0.25 A 2
C C4 0.0486(3) 0.67144(7) 0.70286(15) 0.0195(4) Uani d . 1 B .
C C5 0.2878(3) 0.73532(7) 0.54479(15) 0.0200(4) Uani d . 1 B .
H H5A 0.1922 0.7701 0.5695 0.024 Uiso calc R 1 . .
C C6 0.4715(3) 0.74157(7) 0.45305(15) 0.0188(4) Uani d . 1 . .
C C7 0.6093(3) 0.69005(7) 0.41596(15) 0.0213(4) Uani d . 1 B .
H H7A 0.7357 0.6942 0.3525 0.026 Uiso calc R 1 . .
C C8 0.5639(3) 0.63334(7) 0.47054(15) 0.0221(4) Uani d . 1 . .
H H8A 0.6574 0.5986 0.4440 0.027 Uiso calc R 1 B .
C C9 0.3807(3) 0.62707(7) 0.56467(15) 0.0187(4) Uani d . 1 B .
C C10 0.2406(3) 0.67792(7) 0.60216(15) 0.0180(4) Uani d . 1 . .
C C2 0.1114(4) 0.55802(10) 0.6745(2) 0.0240(5) Uani d PU 0.75 B 1
H H2 -0.0203 0.5553 0.5986 0.029 Uiso calc PR 0.75 B 1
C C1' 0.1257(5) 0.49562(11) 0.7400(3) 0.0196(5) Uani d PU 0.75 B 1
C C2' -0.0657(5) 0.45332(12) 0.7124(3) 0.0234(6) Uani d PU 0.75 B 1
H H2' -0.2039 0.4633 0.6508 0.028 Uiso calc PR 0.75 B 1
C C3' -0.0577(7) 0.39612(15) 0.7741(4) 0.0249(7) Uani d PU 0.75 B 1
H H3' -0.1910 0.3674 0.7547 0.030 Uiso calc PR 0.75 B 1
C C4' 0.1426(10) 0.38073(15) 0.8633(5) 0.0240(10) Uani d PU 0.75 B 1
H H4' 0.1478 0.3416 0.9053 0.029 Uiso calc PR 0.75 B 1
C C5' 0.3357(8) 0.42287(16) 0.8910(4) 0.0270(8) Uani d PU 0.75 B 1
H H5' 0.4744 0.4127 0.9521 0.032 Uiso calc PR 0.75 B 1
C C6' 0.3273(6) 0.47996(12) 0.8296(3) 0.0252(6) Uani d PU 0.75 B 1
H H6' 0.4607 0.5086 0.8489 0.030 Uiso calc PR 0.75 B 1
C C2A 0.2379(12) 0.5677(3) 0.7425(6) 0.0136(12) Uiso d PU 0.25 B 2
H H2A 0.3774 0.5825 0.8067 0.016 Uiso calc PR 0.25 B 2
C C1A' 0.2028(15) 0.5022(3) 0.7822(7) 0.0148(18) Uiso d PGU 0.25 B 2
C C2A' -0.0070(14) 0.4687(4) 0.7323(8) 0.023(2) Uiso d PGU 0.25 B 2
H H2A' -0.1319 0.4876 0.6734 0.028 Uiso calc PR 0.25 B 2
C C3A' -0.034(2) 0.4077(4) 0.7686(13) 0.029(2) Uiso d PGU 0.25 B 2
H H3A' -0.1773 0.3848 0.7346 0.034 Uiso calc PR 0.25 B 2
C C4A' 0.149(3) 0.3801(3) 0.8548(16) 0.025(3) Uiso d PGU 0.25 B 2
H H4A' 0.1304 0.3384 0.8796 0.030 Uiso calc PR 0.25 B 2
C C5A' 0.359(2) 0.4136(4) 0.9047(12) 0.023(2) Uiso d PGU 0.25 B 2
H H5A' 0.4834 0.3947 0.9636 0.028 Uiso calc PR 0.25 B 2
C C6A' 0.3855(13) 0.4746(4) 0.8683(7) 0.023(2) Uiso d PGU 0.25 B 2
H H6A' 0.5289 0.4975 0.9024 0.028 Uiso calc PR 0.25 B 2

loop_
_atom_site_aniso_label
_atom_site_aniso_U_11
_atom_site_aniso_U_22
_atom_site_aniso_U_33
_atom_site_aniso_U_12
_atom_site_aniso_U_13
_atom_site_aniso_U_23
O1 0.0313(7) 0.0187(6) 0.0318(7) 0.0028(5) 0.0160(5) 0.0042(5)
O2 0.0254(6) 0.0210(7) 0.0292(6) 0.0049(5) 0.0106(5) -0.0001(5)
O3 0.0260(6) 0.0193(6) 0.0270(6) -0.0016(5) 0.0116(5) 0.0034(5)
C3 0.0280(10) 0.0224(10) 0.0300(10) 0.0014(8) 0.0126(7) 0.0005(8)
C4 0.0192(9) 0.0201(9) 0.0195(9) 0.0008(8) 0.0030(7) -0.0010(7)
C5 0.0213(9) 0.0162(9) 0.0229(9) 0.0032(7) 0.0042(7) -0.0018(7)
C6 0.0203(9) 0.0184(9) 0.0176(9) -0.0007(7) 0.0016(7) 0.0021(7)
C7 0.0208(9) 0.0241(9) 0.0196(9) -0.0008(7) 0.0065(7) -0.0021(8)
C8 0.0229(9) 0.0184(9) 0.0258(9) 0.0057(7) 0.0082(7) -0.0017(8)
C9 0.0202(8) 0.0173(8) 0.0190(9) -0.0001(7) 0.0039(7) 0.0008(7)
C10 0.0168(8) 0.0195(9) 0.0179(8) 0.0006(7) 0.0030(6) -0.0014(7)
C2 0.0195(12) 0.0228(12) 0.0303(13) -0.0011(10) 0.0072(10) 0.0006(10)
C1' 0.0188(13) 0.0185(12) 0.0223(13) 0.0007(11) 0.0070(10) -0.0011(10)
C2' 0.0215(13) 0.0232(15) 0.0260(14) 0.0014(12) 0.0049(10) 0.0005(12)
C3' 0.0229(14) 0.0206(15) 0.0321(15) -0.0038(12) 0.0095(11) 0.0024(13)
C4' 0.0304(15) 0.0176(14) 0.0254(16) -0.0011(10) 0.0129(11) 0.0022(10)
C5' 0.0264(15) 0.0262(18) 0.0282(17) 0.0043(13) -0.0001(11) -0.0018(12)
C6' 0.0250(14) 0.0216(13) 0.0295(16) -0.0078(13) 0.0041(13) -0.0034(13)

loop_
_atom_type_symbol
_atom_type_description
_atom_type_scat_dispersion_real
_atom_type_scat_dispersion_imag
_atom_type_scat_source
C C 0.0033 0.0000 'International Tables Vol C Tables 4.2.6.8 and 6.1.1.4'
H H 0.0000 0.0000 'International Tables Vol C Tables 4.2.6.8 and 6.1.1.4'
O O 0.0106 0.0000 'International Tables Vol C Tables 4.2.6.8 and 6.1.1.4'

loop_
_geom_angle_atom_site_label_1
_geom_angle_atom_site_label_2
_geom_angle_atom_site_label_3
_geom_angle
C9 O1 C2A 115.6(3)
C9 O1 C2 116.10(14)
C6 O3 H3H 111.0
C2A C3 C4 116.2(3)
C2 C3 C4 113.64(14)
C2 C3 H3A 108.8
C4 C3 H3A 108.8
C2A C3 H3B 132.0
C2 C3 H3B 108.8
C4 C3 H3B 108.8
H3A C3 H3B 107.7
C2A C3 H3C 107.4
C4 C3 H3C 108.5
H3A C3 H3C 137.4
C2A C3 H3D 108.6
C2 C3 H3D 135.2
C4 C3 H3D 108.4
H3C C3 H3D 107.5
O2 C4 C10 122.60(14)
O2 C4 C3 122.14(14)
C10 C4 C3 115.26(13)
C6 C5 C10 120.54(14)
C6 C5 H5A 119.7
C10 C5 H5A 119.7
O3 C6 C5 119.14(14)
O3 C6 C7 121.44(14)
C5 C6 C7 119.42(15)
C8 C7 C6 120.73(15)
C8 C7 H7A 119.6
C6 C7 H7A 119.6
C7 C8 C9 119.94(15)
C7 C8 H8A 120.0
C9 C8 H8A 120.0
O1 C9 C8 117.06(14)
O1 C9 C10 122.89(14)
C8 C9 C10 120.05(14)
C9 C10 C5 119.31(14)
C9 C10 C4 120.05(14)
C5 C10 C4 120.63(14)
O1 C2 C3 113.13(16)
O1 C2 C1' 107.87(17)
C3 C2 C1' 114.39(18)
O1 C2 H3C 143.4
C1' C2 H3C 105.7
O1 C2 H2 107.0
C3 C2 H2 107.0
C1' C2 H2 107.0
C2' C1' C6' 118.9(2)
C2' C1' C2 119.8(2)
C6' C1' C2 121.2(2)
C1' C2' C3' 120.5(2)
C1' C2' H2' 119.8
C3' C2' H2' 119.8
C4' C3' C2' 120.5(3)
C4' C3' H3' 119.7
C2' C3' H3' 119.7
C3' C4' C5' 119.3(3)
C3' C4' H4' 120.4
C5' C4' H4' 120.4
C6' C5' C4' 120.2(3)
C6' C5' H5' 119.9
C4' C5' H5' 119.9
C5' C6' C1' 120.7(2)
C5' C6' H6' 119.7
C1' C6' H6' 119.7
O1 C2A C3 118.4(4)
O1 C2A C1A' 108.9(5)
C3 C2A C1A' 116.7(5)
O1 C2A H2A 103.6
C3 C2A H2A 103.6
C1A' C2A H2A 103.6
C2A' C1A' C6A' 120.0
C2A' C1A' C2A 120.9(6)
C6A' C1A' C2A 119.1(6)
C3A' C2A' C1A' 120.0
C3A' C2A' H2A' 120.0
C1A' C2A' H2A' 120.0
C2A' C3A' C4A' 120.0
C2A' C3A' H3A' 120.0
C4A' C3A' H3A' 120.0
C5A' C4A' C3A' 120.0
C5A' C4A' H4A' 120.0
C3A' C4A' H4A' 120.0
C4A' C5A' C6A' 120.0
C4A' C5A' H5A' 120.0
C6A' C5A' H5A' 120.0
C5A' C6A' C1A' 120.0
C5A' C6A' H6A' 120.0
C1A' C6A' H6A' 120.0

loop_
_geom_bond_atom_site_label_1
_geom_bond_atom_site_label_2
_geom_bond_distance
O1 C9 1.3812(17)
O1 C2A 1.408(6)
O1 C2 1.423(2)
O2 C4 1.2249(17)
O3 C6 1.3687(18)
O3 H3H 0.9580
C3 C2A 1.432(6)
C3 C2 1.499(3)
C3 C4 1.504(2)
C3 H3A 0.9900
C3 H3B 0.9900
C3 H3C 0.9600
C3 H3D 0.9600
C4 C10 1.474(2)
C5 C6 1.378(2)
C5 C10 1.406(2)
C5 H5A 0.9500
C6 C7 1.399(2)
C7 C8 1.379(2)
C7 H7A 0.9500
C8 C9 1.393(2)
C8 H8A 0.9500
C9 C10 1.395(2)
C2 C1' 1.511(3)
C2 H3C 1.5327
C2 H2 1.0000
C1' C2' 1.381(4)
C1' C6' 1.390(4)
C2' C3' 1.392(4)
C2' H2' 0.9500
C3' C4' 1.382(3)
C3' H3' 0.9500
C4' C5' 1.384(3)
C4' H4' 0.9500
C5' C6' 1.389(4)
C5' H5' 0.9500
C6' H6' 0.9500
C2A C1A' 1.497(8)
C2A H2A 1.0000
C1A' C2A' 1.3900
C1A' C6A' 1.3900
C2A' C3A' 1.3900
C2A' H2A' 0.9500
C3A' C4A' 1.3900
C3A' H3A' 0.9500
C4A' C5A' 1.3900
C4A' H4A' 0.9500
C5A' C6A' 1.3900
C5A' H5A' 0.9500
C6A' H6A' 0.9500

loop_
_geom_hbond_atom_site_label_D
_geom_hbond_atom_site_label_H
_geom_hbond_atom_site_label_A
_geom_hbond_site_symmetry_A
_geom_hbond_distance_DH
_geom_hbond_distance_HA
_geom_hbond_distance_DA
_geom_hbond_angle_DHA
O3 H3H O2 4_675 0.96 1.80 2.7553(17) 172.7

loop_
_geom_torsion_atom_site_label_1
_geom_torsion_atom_site_label_2
_geom_torsion_atom_site_label_3
_geom_torsion_atom_site_label_4
_geom_torsion
C2A C3 C4 O2 -164.7(3)
C2 C3 C4 O2 153.73(16)
C2A C3 C4 C10 14.4(4)
C2 C3 C4 C10 -27.2(2)
C10 C5 C6 O3 -179.48(13)
C10 C5 C6 C7 0.8(2)
O3 C6 C7 C8 -179.99(14)
C5 C6 C7 C8 -0.3(2)
C6 C7 C8 C9 -0.6(2)
C2A O1 C9 C8 158.0(3)
C2 O1 C9 C8 -158.30(16)
C2A O1 C9 C10 -21.2(4)
C2 O1 C9 C10 22.5(2)
C7 C8 C9 O1 -178.24(13)
C7 C8 C9 C10 1.0(2)
O1 C9 C10 C5 178.71(13)
C8 C9 C10 C5 -0.5(2)
O1 C9 C10 C4 -0.1(2)
C8 C9 C10 C4 -179.34(14)
C6 C5 C10 C9 -0.4(2)
C6 C5 C10 C4 178.44(14)
O2 C4 C10 C9 -177.51(14)
C3 C4 C10 C9 3.4(2)
O2 C4 C10 C5 3.7(2)
C3 C4 C10 C5 -175.46(14)
C9 O1 C2 C3 -46.5(2)
C2A O1 C2 C3 52.7(4)
C9 O1 C2 C1' -174.09(17)
C2A O1 C2 C1' -74.8(4)
C2A C3 C2 O1 -53.9(4)
C4 C3 C2 O1 48.9(2)
C2A C3 C2 C1' 70.2(4)
C4 C3 C2 C1' 172.97(18)
O1 C2 C1' C2' -130.0(2)
C3 C2 C1' C2' 103.2(3)
O1 C2 C1' C6' 50.9(3)
C3 C2 C1' C6' -75.9(3)
C6' C1' C2' C3' 0.5(3)
C2 C1' C2' C3' -178.7(3)
C1' C2' C3' C4' -0.4(3)
C2' C3' C4' C5' 0.1(3)
C3' C4' C5' C6' 0.1(3)
C4' C5' C6' C1' 0.1(3)
C2' C1' C6' C5' -0.4(3)
C2 C1' C6' C5' 178.8(3)
C9 O1 C2A C3 40.1(6)
C2 O1 C2A C3 -60.5(4)
C9 O1 C2A C1A' 176.5(4)
C2 O1 C2A C1A' 75.9(5)
C2 C3 C2A O1 58.6(4)
C4 C3 C2A O1 -36.8(6)
C2 C3 C2A C1A' -74.5(6)
C4 C3 C2A C1A' -169.9(4)
O1 C2A C1A' C2A' -82.3(7)
C3 C2A C1A' C2A' 54.9(8)
O1 C2A C1A' C6A' 96.7(7)
C3 C2A C1A' C6A' -126.1(6)
C6A' C1A' C2A' C3A' 0.0
C2A C1A' C2A' C3A' 178.9(8)
C1A' C2A' C3A' C4A' 0.0
C2A' C3A' C4A' C5A' 0.0
C3A' C4A' C5A' C6A' 0.0
C4A' C5A' C6A' C1A' 0.0
C2A' C1A' C6A' C5A' 0.0
C2A C1A' C6A' C5A' -179.0(8)
